data_8101426
loop_
_publ_author_name
'Pardo, Olivier'
'Tomas, Alain'
'Viossat, Bernard'
'Bachet, Bernard'
'Nguyen-Huy, Dung'

_publ_section_title
;
Crystal structure of bis[N,O-1-isoquinolinecarboxylato]copper(II), 
C~20~H~12~CuN~2~O~4~
;
_journal_issue 1
_journal_name_full 'Zeitschrift f\"ur Kristallographie - New Crystal Structures'
_journal_page_first 61
_journal_page_last 62
_journal_volume 214
_journal_year 1999
_chemical_formula_sum 'C20 H12 Cu N2 O4'
_chemical_formula_weight 407.86
_space_group_IT_number 15
_symmetry_cell_setting monoclinic
_symmetry_space_group_name_Hall '-C 2yc'
_symmetry_space_group_name_H-M 'C 1 2/c 1'
_cell_angle_alpha 90.00(0)
_cell_angle_beta 97.86(2)
_cell_angle_gamma 90.00(0)
_cell_formula_units_Z 8
_cell_length_a 9.637(3)
_cell_length_b 13.453(4)
_cell_length_c 25.163(9)
_cell_measurement_temperature 293(2)
_cell_volume 3231.6(2)
_diffrn_ambient_temperature 293(2)
_exptl_crystal_density_diffrn 1.677
_exptl_crystal_density_meas 1.63
_refine_ls_R_factor_obs 0.0641
_refine_ls_wR_factor_obs 0.1986
_cod_original_sg_symbol_H-M 'C 2/c'
_cod_database_code 8101426

loop_
_symmetry_equiv_pos_as_xyz
'x, y, z'
'x, -y, z+1/2'
'x+1/2, y+1/2, z'
'x+1/2, -y+1/2, z+1/2'
'-x, -y, -z'
'-x, y, -z-1/2'
'-x+1/2, -y+1/2, -z'
'-x+1/2, y+1/2, -z-1/2'

loop_
_atom_site_aniso_label
_atom_site_aniso_U_11
_atom_site_aniso_U_22
_atom_site_aniso_U_33
_atom_site_aniso_U_23
_atom_site_aniso_U_13
_atom_site_aniso_U_12
Cu 0.0519(5) 0.0303(4) 0.0515(5) 0.0047(2) 0.0204(3) 0.0049(2)
O1 0.057(2) 0.0361(15) 0.054(2) 0.0031(12) 0.0214(13) 0.0113(12)
O2 0.096(2) 0.036(2) 0.070(2) 0.0169(15) 0.042(2) 0.018(2)
N1 0.046(2) 0.029(2) 0.041(2) 0.0030(13) 0.0079(13) 0.0024(12)
C1 0.052(2) 0.027(2) 0.051(2) 0.001(2) 0.012(2) 0.007(2)
C2 0.042(2) 0.031(2) 0.046(2) -0.001(2) 0.005(2) 0.003(2)
C3 0.044(2) 0.031(2) 0.042(2) -0.0002(14) 0.006(2) 0.0020(14)
C4 0.058(2) 0.038(2) 0.044(2) 0.003(2) 0.011(2) 0.006(2)
C5 0.072(3) 0.051(3) 0.043(2) 0.001(2) 0.018(2) 0.003(2)
C6 0.064(3) 0.052(3) 0.051(2) -0.003(2) 0.022(2) 0.006(2)
C7 0.054(2) 0.040(2) 0.054(2) -0.007(2) 0.012(2) 0.007(2)
C8 0.045(2) 0.033(2) 0.045(2) -0.005(2) 0.005(2) 0.001(2)
C9 0.046(2) 0.031(2) 0.047(2) -0.005(2) 0.004(2) 0.0058(2)
C10 0.044(2) 0.031(2) 0.046(2) 0.0011(15) 0.007(2) 0.0013(15)
O11 0.057(2) 0.0375(15) 0.062(2) 0.0054(13) 0.0263(14) 0.0108(12)
O12 0.109(3) 0.063(2) 0.061(2) 0.023(2) 0.034(2) 0.040(2)
N11 0.047(2) 0.031(2) 0.045(2) 0.0045(13) 0.0101(13) 0.0032(13)
C11 0.058(2) 0.031(2) 0.052(2) 0.006(2) 0.012(2) 0.007(2)
C12 0.046(2) 0.031(2) 0.046(2) 0.000(2) 0.008(2) 0.005(2)
C13 0.040(2) 0.036(2) 0.045(2) 0.0007(15) 0.004(2) 0.0016(14)
C14 0.050(2) 0.050(2) 0.046(2) 0.005(2) 0.011(2) 0.000(2)
C15 0.055(3) 0.070(3) 0.051(2) 0.005(2) 0.017(2) -0.001(2)
C16 0.056(3) 0.074(3) 0.055(2) -0.005(2) 0.023(2) 0.001(2)
C17 0.055(2) 0.055(3) 0.062(3) -0.005(2) 0.018(2) 0.007(2)
C18 0.047(2) 0.038(2) 0.049(2) -0.004(2) 0.007(2) 0.003(2)
C19 0.053(2) 0.037(2) 0.055(2) 0.001(2) 0.008(2) 0.007(2)
C20 0.055(2) 0.033(2) 0.053(2) 0.003(2) 0.013(2) 0.005(2)

loop_
_atom_site_label
_atom_site_type_symbol
_atom_site_fract_x
_atom_site_fract_y
_atom_site_fract_z
_atom_site_U_iso_or_equiv
_atom_site_thermal_displace_type
_atom_site_occupancy
_atom_site_calc_flag
_atom_site_refinement_flags
_atom_site_disorder_group
Cu Cu 0.09083(6) 0.61060(4) 0.01800(2) 0.0433(3) Uani 1 d . .
O1 O 0.0731(3) 0.7284(2) -0.02605(11) 0.0478(7) Uani 1 d . .
O2 O 0.1783(4) 0.8082(2) -0.08611(13) 0.0644(9) Uani 1 d . .
N1 N 0.2294(3) 0.5733(2) -0.02849(12) 0.0385(7) Uani 1 d . .
C1 C 0.1575(4) 0.7332(3) -0.0611(2) 0.0428(8) Uani 1 d . .
C2 C 0.2430(4) 0.6391(3) -0.0667(2) 0.0396(8) Uani 1 d . .
C3 C 0.3316(4) 0.6233(3) -0.1056(2) 0.0387(8) Uani 1 d . .
C4 C 0.3417(4) 0.6872(3) -0.1498(2) 0.0467(9) Uani 1 d D .
C5 C 0.4330(5) 0.6668(3) -0.1848(2) 0.0543(11) Uani 1 d D .
C6 C 0.5216(5) 0.5826(4) -0.1780(2) 0.0546(11) Uani 1 d D .
C7 C 0.5153(5) 0.5188(3) -0.1373(2) 0.0492(10) Uani 1 d D .
C8 C 0.4178(4) 0.5348(3) -0.1000(2) 0.0413(9) Uani 1 d . .
C9 C 0.4034(4) 0.4684(3) -0.0581(2) 0.0416(8) Uani 1 d D .
C10 C 0.3088(4) 0.4881(3) -0.02414(15) 0.0403(8) Uani 1 d D .
O11 O 0.1048(3) 0.4917(2) 0.06107(12) 0.0507(7) Uani 1 d . .
O12 O 0.0728(4) 0.4413(3) 0.14206(13) 0.0757(11) Uani 1 d . .
N11 N -0.0417(3) 0.6509(2) 0.06704(12) 0.0407(7) Uani 1 d . .
C11 C 0.0538(4) 0.4998(3) 0.1058(2) 0.0467(9) Uani 1 d . .
C12 C -0.0423(4) 0.5902(3) 0.1083(2) 0.0408(9) Uani 1 d . .
C13 C -0.1282(4) 0.6077(3) 0.1488(2) 0.0406(9) Uani 1 d . .
C14 C -0.1308(4) 0.5475(3) 0.1946(2) 0.0481(10) Uani 1 d D .
C15 C -0.2156(5) 0.5727(4) 0.2317(2) 0.0580(11) Uani 1 d D .
C16 C -0.3019(5) 0.6563(4) 0.2257(2) 0.0600(12) Uani 1 d D .
C17 C -0.3047(5) 0.7155(4) 0.1818(2) 0.0562(11) Uani 1 d D .
C18 C -0.2168(4) 0.6943(3) 0.1422(2) 0.0449(9) Uani 1 d . .
C19 C -0.2139(4) 0.7540(3) 0.0971(2) 0.0484(9) Uani 1 d D .
C20 C -0.1253(4) 0.7332(3) 0.0614(2) 0.0464(9) Uani 1 d D .
H4 H 0.2781(44) 0.7482(24) -0.1532(20) 0.075(5) Uiso 1 d D .
H5 H 0.4356(52) 0.7262(25) -0.2139(15) 0.075(5) Uiso 1 d D .
H6 H 0.5937(42) 0.5661(39) -0.2098(15) 0.075(5) Uiso 1 d D .
H7 H 0.5524(54) 0.4442(15) -0.1314(21) 0.075(5) Uiso 1 d D .
H9 H 0.4650(49) 0.4036(24) -0.0505(21) 0.075(5) Uiso 1 d D .
H10 H 0.2987(56) 0.4452(33) 0.0091(13) 0.075(5) Uiso 1 d D .
H14 H -0.0715(47) 0.4836(22) 0.1972(20) 0.075(5) Uiso 1 d D .
H15 H -0.1974(54) 0.5250(30) 0.2625(14) 0.075(5) Uiso 1 d D .
H16 H -0.3571(47) 0.6858(38) 0.2559(14) 0.075(5) Uiso 1 d D .
H17 H -0.3832(45) 0.7808(27) 0.1774(19) 0.075(5) Uiso 1 d D .
H19 H -0.3002(37) 0.8002(33) 0.0882(19) 0.075(5) Uiso 1 d D .
H20 H -0.1136(56) 0.7721(34) 0.0331(14) 0.075(5) Uiso 1 d D .

loop_
_geom_bond_atom_site_label_1
_geom_bond_atom_site_label_2
_geom_bond_distance
_geom_bond_site_symmetry_2
_geom_bond_publ_flag
Cu O11 1.927(3) . yes
Cu O1 1.928(3) . yes
Cu N1 1.957(3) . yes
Cu N11 1.969(3) . yes
N1 C2 1.327(3) . yes
N1 C10 1.375(5) . yes
C1 C2 1.528(5) . yes
C2 C3 1.401(6) . yes
C3 C4 1.418(6) . yes
C3 C8 1.448(5) . yes
C4 C5 1.355(6) . yes
C5 C6 1.416(6) . yes
C6 C7 1.343(6) . yes
C7 C8 1.432(6) . yes
C8 C9 1.404(6) . yes
C9 C10 1.358(6) . yes
O11 C11 1.294(5) . yes
O12 C11 1.199(5) . yes
N11 C12 1.321(5) . yes
N11 C20 1.365(5) . yes
C11 C12 1.535(5) . yes
C12 C13 1.418(6) . yes
C13 C14 1.413(6) . yes
C13 C18 1.441(5) . yes
C14 C15 1.365(6) . yes
C15 C16 1.394(7) . yes
C16 C17 1.359(7) . yes
C17 C18 1.421(6) . yes
C18 C19 1.393(6) . yes
C19 C20 1.351(6) . yes
